data_7205059
loop_
_publ_author_name
'Li, Ming-Xing'
'Chen, Hui-Ling'
'Geng, Jin-Peng'
'He, Xiang'
'Shao, Min'
'Zhu, Shou-Rong'
'Wang, Zhao-Xi'

_publ_section_title
;
 Unprecedented cyclic [Mo6O19]2&#x2212; cluster and five
 organic--inorganic hybrids based on polyoxomolybdates and
 4-amino-3,5-bis(pyridyl)-1,2,4-triazole
;
_journal_issue 5
_journal_name_full CrystEngComm
_journal_page_first 1687
_journal_paper_doi 10.1039/c002063j
_journal_volume 13
_journal_year 2011
_chemical_formula_sum 'C12 H12 Cu Mo N6 O5'
_chemical_formula_weight 479.76
_chemical_name_systematic
;

?

;
_space_group_IT_number 14
_symmetry_cell_setting monoclinic
_symmetry_space_group_name_Hall '-P 2ybc'
_symmetry_space_group_name_H-M 'P 1 21/c 1'
_atom_sites_solution_hydrogens geom
_atom_sites_solution_primary direct
_atom_sites_solution_secondary difmap
_audit_creation_method SHELXL-97
_cell_angle_alpha 90.00
_cell_angle_beta 92.640(2)
_cell_angle_gamma 90.00
_cell_formula_units_Z 4
_cell_length_a 10.9052(6)
_cell_length_b 17.6030(10)
_cell_length_c 7.8921(4)
_cell_measurement_reflns_used 1138
_cell_measurement_temperature 296(2)
_cell_measurement_theta_max 21.77
_cell_measurement_theta_min 2.31
_cell_volume 1513.39(14)
_computing_cell_refinement 'Bruker SMART'
_computing_data_collection 'Bruker SMART'
_computing_data_reduction 'Bruker SAINT'
_computing_molecular_graphics 'Bruker SHELXTL'
_computing_publication_material 'Bruker SHELXTL'
_computing_structure_refinement 'SHELXL-97 (Sheldrick, 1997)'
_computing_structure_solution 'SHELXS-97 (Sheldrick, 1990)'
_diffrn_ambient_temperature 296(2)
_diffrn_measured_fraction_theta_full 0.997
_diffrn_measured_fraction_theta_max 0.997
_diffrn_measurement_device_type 'CCD area detector'
_diffrn_measurement_method 'phi and omega scans'
_diffrn_radiation_monochromator graphite
_diffrn_radiation_source 'fine-focus sealed tube'
_diffrn_radiation_type MoK\a
_diffrn_radiation_wavelength 0.71073
_diffrn_reflns_av_R_equivalents 0.0640
_diffrn_reflns_av_sigmaI/netI 0.0740
_diffrn_reflns_limit_h_max 12
_diffrn_reflns_limit_h_min -9
_diffrn_reflns_limit_k_max 20
_diffrn_reflns_limit_k_min -20
_diffrn_reflns_limit_l_max 8
_diffrn_reflns_limit_l_min -9
_diffrn_reflns_number 8029
_diffrn_reflns_theta_full 25.05
_diffrn_reflns_theta_max 25.05
_diffrn_reflns_theta_min 2.20
_exptl_absorpt_coefficient_mu 2.275
_exptl_absorpt_correction_T_max 0.8045
_exptl_absorpt_correction_T_min 0.6590
_exptl_absorpt_correction_type multi-scan
_exptl_absorpt_process_details sadabs
_exptl_crystal_density_diffrn 2.106
_exptl_crystal_density_method 'not measured'
_exptl_crystal_F_000 948
_exptl_crystal_size_max 0.20
_exptl_crystal_size_mid 0.20
_exptl_crystal_size_min 0.10
_refine_diff_density_max 0.668
_refine_diff_density_min -0.771
_refine_diff_density_rms 0.144
_refine_ls_extinction_method none
_refine_ls_goodness_of_fit_ref 1.054
_refine_ls_hydrogen_treatment mixed
_refine_ls_matrix_type full
_refine_ls_number_parameters 234
_refine_ls_number_reflns 2670
_refine_ls_number_restraints 0
_refine_ls_restrained_S_all 1.054
_refine_ls_R_factor_all 0.0713
_refine_ls_R_factor_gt 0.0448
_refine_ls_shift/su_max 0.000
_refine_ls_shift/su_mean 0.000
_refine_ls_structure_factor_coef Fsqd
_refine_ls_weighting_details 'calc w=1/[\s^2^(Fo^2^)+(0.0418P)^2^+0.0000P] where P=(Fo^2^+2Fc^2^)/3'
_refine_ls_weighting_scheme calc
_refine_ls_wR_factor_gt 0.0912
_refine_ls_wR_factor_ref 0.1045
_reflns_number_gt 1917
_reflns_number_total 2670
_reflns_threshold_expression >2sigma(I)
_cod_data_source_file C002063J.TXT
_cod_data_source_block 08102103
_cod_depositor_comments
;
The following automatic conversions were performed:
'_symmetry_cell_setting' value 'Monoclinic' changed to 'monoclinic'
according to '/home/saulius/struct/CIF-dictionaries/cif_core.dic'
dictionary named 'cif_core.dic' version 2.4.1 from 2010-06-29.

Automatic conversion script
Id: cif_fix_enum 1555 2011-01-17 13:19:09Z saulius 
;
_cod_original_sg_symbol_H-M P2(1)/c
_cod_database_code 7205059

loop_
_symmetry_equiv_pos_as_xyz
'x, y, z'
'-x, y+1/2, -z+1/2'
'-x, -y, -z'
'x, -y-1/2, z-1/2'

loop_
_atom_site_label
_atom_site_type_symbol
_atom_site_fract_x
_atom_site_fract_y
_atom_site_fract_z
_atom_site_U_iso_or_equiv
_atom_site_adp_type
_atom_site_occupancy
_atom_site_symmetry_multiplicity
_atom_site_calc_flag
_atom_site_refinement_flags
_atom_site_disorder_assembly
_atom_site_disorder_group
Cu1 Cu 0.71301(7) 0.37561(4) 0.96547(9) 0.0233(2) Uani 1 1 d . . .
Mo1 Mo 0.80160(5) 0.17520(3) 1.06520(6) 0.02375(18) Uani 1 1 d . . .
C1 C -0.1471(6) 0.0106(3) 0.6689(8) 0.0283(15) Uani 1 1 d . . .
H1 H -0.2205 -0.0163 0.6595 0.034 Uiso 1 1 calc R . .
C2 C -0.0474(6) -0.0215(3) 0.7585(8) 0.0334(16) Uani 1 1 d . . .
H2 H -0.0537 -0.0691 0.8089 0.040 Uiso 1 1 calc R . .
C3 C 0.0618(6) 0.0188(3) 0.7712(8) 0.0326(16) Uani 1 1 d . . .
H3 H 0.1295 -0.0008 0.8323 0.039 Uiso 1 1 calc R . .
C4 C 0.0688(6) 0.0887(3) 0.6917(7) 0.0259(15) Uani 1 1 d . . .
C5 C -0.0341(6) 0.1176(3) 0.6049(7) 0.0263(15) Uani 1 1 d . . .
H5 H -0.0292 0.1646 0.5519 0.032 Uiso 1 1 calc R . .
C6 C 0.1855(6) 0.1285(3) 0.6930(7) 0.0273(15) Uani 1 1 d . . .
C7 C 0.3259(6) 0.2176(4) 0.7000(7) 0.0278(15) Uani 1 1 d . . .
C8 C 0.3852(5) 0.2918(3) 0.7101(7) 0.0233(14) Uani 1 1 d . . .
C9 C 0.3395(6) 0.3558(4) 0.6276(8) 0.0306(16) Uani 1 1 d . . .
H9 H 0.2649 0.3534 0.5659 0.037 Uiso 1 1 calc R . .
C10 C 0.4032(6) 0.4224(3) 0.6362(8) 0.0303(16) Uani 1 1 d . . .
H10 H 0.3744 0.4650 0.5771 0.036 Uiso 1 1 calc R . .
C11 C 0.5113(6) 0.4256(4) 0.7343(8) 0.0315(16) Uani 1 1 d . . .
H11 H 0.5530 0.4716 0.7441 0.038 Uiso 1 1 calc R . .
C12 C 0.4970(6) 0.2988(3) 0.8019(7) 0.0249(14) Uani 1 1 d . . .
H12 H 0.5304 0.2561 0.8557 0.030 Uiso 1 1 calc R . .
N1 N -0.1407(4) 0.0794(3) 0.5953(6) 0.0227(12) Uani 1 1 d . . .
N2 N 0.2920(5) 0.0951(3) 0.6748(7) 0.0341(14) Uani 1 1 d . . .
N3 N 0.2027(5) 0.2054(3) 0.7102(6) 0.0246(12) Uani 1 1 d . . .
N5 N 0.3805(5) 0.1516(3) 0.6769(7) 0.0334(14) Uani 1 1 d . . .
N6 N 0.5582(5) 0.3647(3) 0.8158(6) 0.0277(13) Uani 1 1 d . . .
O2 O 0.7185(4) 0.2595(2) 1.0549(6) 0.0391(12) Uani 1 1 d . . .
O3 O 0.7237(4) 0.1056(3) 0.9450(5) 0.0451(13) Uani 1 1 d . . .
O4 O 0.8166(4) 0.1429(2) 1.2796(5) 0.0320(11) Uani 1 1 d . . .
O5 O 0.9501(4) 0.1898(3) 0.9924(6) 0.0420(12) Uani 1 1 d . . .
O1 O 0.6096(5) 0.4104(3) 1.1474(6) 0.0287(11) Uani 1 1 d . . .
N4 N 0.1174(5) 0.2605(3) 0.7621(7) 0.0363(14) Uani 1 1 d . . .
H4A H 0.1421 0.3054 0.7901 0.044 Uiso 1 1 calc R . .
H4B H 0.0409 0.2491 0.7657 0.044 Uiso 1 1 calc R . .
H1W H 0.559(6) 0.385(3) 1.180(8) 0.02(2) Uiso 1 1 d . . .
H2W H 0.644(7) 0.403(4) 1.250(9) 0.05(3) Uiso 1 1 d . . .

loop_
_atom_site_aniso_label
_atom_site_aniso_U_11
_atom_site_aniso_U_22
_atom_site_aniso_U_33
_atom_site_aniso_U_23
_atom_site_aniso_U_13
_atom_site_aniso_U_12
Cu1 0.0203(4) 0.0256(4) 0.0241(4) -0.0018(3) 0.0013(3) -0.0018(3)
Mo1 0.0258(3) 0.0237(3) 0.0219(3) 0.0023(2) 0.0035(2) 0.0002(2)
C1 0.024(4) 0.029(4) 0.032(4) -0.004(3) 0.004(3) -0.005(3)
C2 0.033(4) 0.018(3) 0.049(4) 0.003(3) 0.003(4) -0.001(3)
C3 0.034(4) 0.025(4) 0.038(4) 0.002(3) -0.005(3) 0.009(3)
C4 0.021(4) 0.031(4) 0.026(3) -0.005(3) 0.004(3) 0.003(3)
C5 0.030(4) 0.022(3) 0.026(3) -0.003(3) 0.002(3) -0.004(3)
C6 0.030(4) 0.028(4) 0.024(3) -0.008(3) 0.000(3) 0.000(3)
C7 0.020(4) 0.043(4) 0.020(3) 0.001(3) 0.001(3) -0.007(3)
C8 0.019(3) 0.029(3) 0.022(3) -0.003(3) 0.002(3) -0.003(3)
C9 0.023(4) 0.042(4) 0.026(4) -0.002(3) -0.005(3) 0.009(3)
C10 0.036(4) 0.023(3) 0.031(4) 0.010(3) -0.002(3) 0.001(3)
C11 0.041(4) 0.020(3) 0.034(4) 0.001(3) 0.004(3) -0.002(3)
C12 0.026(4) 0.025(3) 0.024(3) 0.001(3) 0.002(3) -0.003(3)
N1 0.019(3) 0.025(3) 0.025(3) 0.001(2) 0.005(2) -0.001(2)
N2 0.027(3) 0.031(3) 0.045(4) -0.003(3) 0.001(3) -0.004(3)
N3 0.025(3) 0.026(3) 0.023(3) -0.003(2) 0.001(2) 0.002(2)
N5 0.017(3) 0.033(3) 0.050(4) -0.005(3) -0.003(3) 0.000(2)
N6 0.027(3) 0.027(3) 0.029(3) -0.003(2) 0.001(3) -0.002(2)
O2 0.037(3) 0.027(2) 0.053(3) 0.010(2) 0.003(2) 0.005(2)
O3 0.054(4) 0.046(3) 0.035(3) -0.008(2) 0.000(3) -0.010(3)
O4 0.030(3) 0.046(3) 0.020(2) 0.007(2) 0.005(2) 0.007(2)
O5 0.036(3) 0.051(3) 0.040(3) 0.001(2) 0.012(2) -0.005(2)
O1 0.024(3) 0.035(3) 0.028(3) 0.001(2) 0.005(2) -0.002(2)
N4 0.020(3) 0.026(3) 0.064(4) -0.014(3) 0.010(3) -0.003(2)

loop_
_atom_type_symbol
_atom_type_description
_atom_type_scat_dispersion_real
_atom_type_scat_dispersion_imag
_atom_type_scat_source
C C 0.0033 0.0016 'International Tables Vol C Tables 4.2.6.8 and 6.1.1.4'
H H 0.0000 0.0000 'International Tables Vol C Tables 4.2.6.8 and 6.1.1.4'
N N 0.0061 0.0033 'International Tables Vol C Tables 4.2.6.8 and 6.1.1.4'
O O 0.0106 0.0060 'International Tables Vol C Tables 4.2.6.8 and 6.1.1.4'
Cu Cu 0.3201 1.2651 'International Tables Vol C Tables 4.2.6.8 and 6.1.1.4'
Mo Mo -1.6832 0.6857 'International Tables Vol C Tables 4.2.6.8 and 6.1.1.4'

loop_
_geom_angle_atom_site_label_1
_geom_angle_atom_site_label_2
_geom_angle_atom_site_label_3
_geom_angle
_geom_angle_site_symmetry_1
_geom_angle_site_symmetry_3
_geom_angle_publ_flag
O4 Cu1 O1 171.63(19) 4_565 . ?
O4 Cu1 N1 88.60(18) 4_565 4_666 ?
O1 Cu1 N1 88.5(2) . 4_666 ?
O4 Cu1 N6 92.41(19) 4_565 . ?
O1 Cu1 N6 88.0(2) . . ?
N1 Cu1 N6 162.2(2) 4_666 . ?
O4 Cu1 O2 94.58(18) 4_565 . ?
O1 Cu1 O2 93.69(19) . . ?
N1 Cu1 O2 101.31(19) 4_666 . ?
N6 Cu1 O2 96.35(19) . . ?
O2 Mo1 O3 109.5(2) . . ?
O2 Mo1 O5 110.2(2) . . ?
O3 Mo1 O5 110.9(2) . . ?
O2 Mo1 O4 109.9(2) . . ?
O3 Mo1 O4 108.2(2) . . ?
O5 Mo1 O4 108.1(2) . . ?
N1 C1 C2 122.0(6) . . ?
N1 C1 H1 119.0 . . ?
C2 C1 H1 119.0 . . ?
C3 C2 C1 118.5(6) . . ?
C3 C2 H2 120.7 . . ?
C1 C2 H2 120.7 . . ?
C4 C3 C2 119.2(6) . . ?
C4 C3 H3 120.4 . . ?
C2 C3 H3 120.4 . . ?
C5 C4 C3 119.3(6) . . ?
C5 C4 C6 121.2(6) . . ?
C3 C4 C6 119.4(6) . . ?
N1 C5 C4 121.7(6) . . ?
N1 C5 H5 119.2 . . ?
C4 C5 H5 119.2 . . ?
N2 C6 N3 109.6(5) . . ?
N2 C6 C4 124.2(6) . . ?
N3 C6 C4 126.2(6) . . ?
N5 C7 N3 108.7(5) . . ?
N5 C7 C8 126.4(6) . . ?
N3 C7 C8 124.9(6) . . ?
C9 C8 C12 117.4(6) . . ?
C9 C8 C7 123.7(6) . . ?
C12 C8 C7 118.8(6) . . ?
C10 C9 C8 120.4(6) . . ?
C10 C9 H9 119.8 . . ?
C8 C9 H9 119.8 . . ?
C9 C10 C11 118.8(6) . . ?
C9 C10 H10 120.6 . . ?
C11 C10 H10 120.6 . . ?
N6 C11 C10 122.3(6) . . ?
N6 C11 H11 118.9 . . ?
C10 C11 H11 118.9 . . ?
N6 C12 C8 122.6(6) . . ?
N6 C12 H12 118.7 . . ?
C8 C12 H12 118.7 . . ?
C5 N1 C1 119.2(5) . . ?
C5 N1 Cu1 119.7(4) . 4_465 ?
C1 N1 Cu1 121.1(4) . 4_465 ?
C6 N2 N5 107.2(5) . . ?
C7 N3 C6 106.2(5) . . ?
C7 N3 N4 124.8(5) . . ?
C6 N3 N4 127.9(5) . . ?
C7 N5 N2 108.4(5) . . ?
C11 N6 C12 118.4(6) . . ?
C11 N6 Cu1 119.6(4) . . ?
C12 N6 Cu1 121.9(4) . . ?
Mo1 O2 Cu1 146.0(3) . . ?
Mo1 O4 Cu1 138.3(2) . 4_566 ?
Cu1 O1 H1W 121(5) . . ?
Cu1 O1 H2W 113(5) . . ?
H1W O1 H2W 84(6) . . ?
N3 N4 H4A 120.0 . . ?
N3 N4 H4B 120.0 . . ?
H4A N4 H4B 120.0 . . ?

loop_
_geom_bond_atom_site_label_1
_geom_bond_atom_site_label_2
_geom_bond_distance
_geom_bond_site_symmetry_2
_geom_bond_publ_flag
Cu1 O4 1.920(4) 4_565 ?
Cu1 O1 1.964(5) . ?
Cu1 N1 2.017(5) 4_666 ?
Cu1 N6 2.024(5) . ?
Cu1 O2 2.163(4) . ?
Mo1 O2 1.738(4) . ?
Mo1 O3 1.746(4) . ?
Mo1 O5 1.761(5) . ?
Mo1 O4 1.785(4) . ?
C1 N1 1.347(7) . ?
C1 C2 1.390(8) . ?
C1 H1 0.9300 . ?
C2 C3 1.386(8) . ?
C2 H2 0.9300 . ?
C3 C4 1.385(8) . ?
C3 H3 0.9300 . ?
C4 C5 1.383(8) . ?
C4 C6 1.452(8) . ?
C5 N1 1.342(7) . ?
C5 H5 0.9300 . ?
C6 N2 1.315(8) . ?
C6 N3 1.374(7) . ?
C7 N5 1.321(8) . ?
C7 N3 1.367(7) . ?
C7 C8 1.459(8) . ?
C8 C9 1.382(8) . ?
C8 C12 1.395(8) . ?
C9 C10 1.364(8) . ?
C9 H9 0.9300 . ?
C10 C11 1.381(8) . ?
C10 H10 0.9300 . ?
C11 N6 1.339(7) . ?
C11 H11 0.9300 . ?
C12 N6 1.340(7) . ?
C12 H12 0.9300 . ?
N1 Cu1 2.017(5) 4_465 ?
N2 N5 1.387(7) . ?
N3 N4 1.417(7) . ?
O4 Cu1 1.920(4) 4_566 ?
O1 H1W 0.77(6) . ?
O1 H2W 0.88(7) . ?
N4 H4A 0.8600 . ?
N4 H4B 0.8600 . ?

loop_
_geom_hbond_atom_site_label_D
_geom_hbond_atom_site_label_H
_geom_hbond_atom_site_label_A
_geom_hbond_distance_DH
_geom_hbond_distance_HA
_geom_hbond_distance_DA
_geom_hbond_angle_DHA
_geom_hbond_site_symmetry_A
O1 H1W N5 0.77(6) 2.05(6) 2.746(7) 152(6) 4_566
O1 H2W O3 0.88(7) 1.74(7) 2.622(6) 174(7) 4_566
N4 H4B O5 0.86 2.57 2.876(7) 102.2 4_465
N4 H4B O5 0.86 2.33 2.914(7) 125.2 1_455
